data_4120784
loop_
_publ_author_name
'Benjamin M. Day'
'Thomas Pugh'
'Dani\"el Hendriks'
'C\'elia Fonseca Guerra'
'David J. Evans'
'F. Matthias Bickelhaupt'
'Richard A. Layfield'

_publ_section_title
;
 Normal-to-Abnormal Rearrangement and NHC Activation in Three-Coordinate
 Iron(II) Carbene Complexes
;
_journal_name_full 'Journal of the American Chemical Society'
_journal_page_first 13338
_journal_page_last 13341
_journal_paper_doi 10.1021/ja408589p
_journal_volume 135
_journal_year 2013
_chemical_formula_sum 'C39 H72 Fe N4 Si4'
_chemical_formula_weight 765.21
_chemical_name_systematic
;
 ?
;
_space_group_crystal_system monoclinic
_space_group_IT_number 14
_space_group_name_Hall '-P 2yn'
_space_group_name_H-M_alt 'P 1 21/n 1'
_symmetry_space_group_name_Hall '-P 2yn'
_symmetry_space_group_name_H-M 'P 1 21/n 1'
_atom_sites_solution_hydrogens mixed
_audit_creation_method SHELXL-2013
_cell_angle_alpha 90
_cell_angle_beta 95.107(2)
_cell_angle_gamma 90
_cell_formula_units_Z 4
_cell_length_a 11.8131(3)
_cell_length_b 16.6429(5)
_cell_length_c 23.3943(7)
_cell_measurement_reflns_used 10581
_cell_measurement_temperature 100(2)
_cell_measurement_theta_max 28.5490
_cell_measurement_theta_min 3.0580
_cell_volume 4581.2(2)
_computing_cell_refinement
;
CrysAlisPro, Agilent Technologies,
Version 1.171.36.28 (release 01-02-2013 CrysAlis171 .NET)
(compiled Feb  1 2013,16:14:44)
;
_computing_data_collection
;
CrysAlisPro, Agilent Technologies,
Version 1.171.36.28 (release 01-02-2013 CrysAlis171 .NET)
(compiled Feb  1 2013,16:14:44)
;
_computing_data_reduction
;
CrysAlisPro, Agilent Technologies,
Version 1.171.36.28 (release 01-02-2013 CrysAlis171 .NET)
(compiled Feb  1 2013,16:14:44)
;
_computing_molecular_graphics 'SHELXL-2013 (Sheldrick, 2013)'
_computing_publication_material 'SHELXL-2013 (Sheldrick, 2013)'
_computing_structure_refinement 'SHELXL-2013 (Sheldrick, 2013)'
_computing_structure_solution 'SHELXS-2013 (Sheldrick, 2013)'
_diffrn_ambient_temperature 100(2)
_diffrn_detector_area_resol_mean 8.3367
_diffrn_measured_fraction_theta_full 0.997
_diffrn_measured_fraction_theta_max 0.998
_diffrn_measurement_device_type 'Xcalibur, Sapphire2, large Be window'
_diffrn_measurement_method 'phi and omega'
_diffrn_radiation_type MoK\a
_diffrn_radiation_wavelength 0.71073
_diffrn_reflns_av_R_equivalents 0.0355
_diffrn_reflns_av_unetI/netI 0.0386
_diffrn_reflns_Laue_measured_fraction_full 0.997
_diffrn_reflns_Laue_measured_fraction_max 0.998
_diffrn_reflns_limit_h_max 14
_diffrn_reflns_limit_h_min -14
_diffrn_reflns_limit_k_max 20
_diffrn_reflns_limit_k_min -20
_diffrn_reflns_limit_l_max 28
_diffrn_reflns_limit_l_min -29
_diffrn_reflns_number 29935
_diffrn_reflns_point_group_measured_fraction_full 0.997
_diffrn_reflns_point_group_measured_fraction_max 0.998
_diffrn_reflns_theta_full 25.242
_diffrn_reflns_theta_max 26.369
_diffrn_reflns_theta_min 3.463
_diffrn_source 'Enhance (Mo) x-ray Source'
_exptl_absorpt_coefficient_mu 0.463
_exptl_absorpt_correction_T_max 1.00000
_exptl_absorpt_correction_T_min 0.83247
_exptl_absorpt_correction_type multi-scan
_exptl_absorpt_process_details
;
CrysAlisPro, Agilent Technologies,
Version 1.171.36.28 (release 01-02-2013 CrysAlis171 .NET)
(compiled Feb  1 2013,16:14:44)
empirical absorption correction using spherical harmonics,
 implemented in SCALE3 ABSPACK scaling algorithm.
;
_exptl_crystal_colour 'Pale Green'
_exptl_crystal_density_diffrn 1.109
_exptl_crystal_description Block
_exptl_crystal_F_000 1664
_exptl_crystal_size_max 0.400
_exptl_crystal_size_mid 0.300
_exptl_crystal_size_min 0.200
_refine_diff_density_max 0.808
_refine_diff_density_min -0.355
_refine_diff_density_rms 0.058
_refine_ls_extinction_method none
_refine_ls_goodness_of_fit_ref 1.015
_refine_ls_hydrogen_treatment mixed
_refine_ls_matrix_type full
_refine_ls_number_parameters 477
_refine_ls_number_reflns 9334
_refine_ls_number_restraints 0
_refine_ls_restrained_S_all 1.015
_refine_ls_R_factor_all 0.0528
_refine_ls_R_factor_gt 0.0410
_refine_ls_shift/su_max 0.002
_refine_ls_shift/su_mean 0.000
_refine_ls_structure_factor_coef Fsqd
_refine_ls_weighting_details
;
 w=1/[\s^2^(Fo^2^)+(0.0506P)^2^+2.6019P]
 where P=(Fo^2^+2Fc^2^)/3
;
_refine_ls_weighting_scheme calc
_refine_ls_wR_factor_gt 0.0994
_refine_ls_wR_factor_ref 0.1070
_reflns_Friedel_coverage 0.000
_reflns_number_gt 7683
_reflns_number_total 9334
_reflns_threshold_expression 'I > 2\s(I)'
_cod_data_source_file ja408589p_si_002_1.cif
_cod_data_source_block oral196
_cod_database_code 4120784
_shelx_space_group_comment
;
The symmetry employed for this shelxl refinement is uniquely defined
by the following loop, which should always be used as a source of
symmetry information in preference to the above space-group names.
They are only intended as comments.
;
_shelx_estimated_absorpt_t_min 0.836
_shelx_estimated_absorpt_t_max 0.913
_shelxl_version_number 2013-2

loop_
_space_group_symop_operation_xyz
'x, y, z'
'-x+1/2, y+1/2, -z+1/2'
'-x, -y, -z'
'x-1/2, -y-1/2, z-1/2'

loop_
_atom_site_label
_atom_site_type_symbol
_atom_site_fract_x
_atom_site_fract_y
_atom_site_fract_z
_atom_site_U_iso_or_equiv
_atom_site_adp_type
_atom_site_occupancy
_atom_site_site_symmetry_order
_atom_site_calc_flag
_atom_site_refinement_flags_posn
_atom_site_refinement_flags_adp
Fe1 Fe 0.73869(2) 0.69486(2) 0.14730(2) 0.01577(8) Uani 1 1 d . .
Si1 Si 0.84140(5) 0.70267(4) 0.27326(2) 0.02251(14) Uani 1 1 d . .
Si2 Si 0.94312(5) 0.58157(4) 0.19662(2) 0.02268(13) Uani 1 1 d . .
Si3 Si 0.84925(5) 0.82100(3) 0.07297(3) 0.02172(13) Uani 1 1 d . .
Si4 Si 0.72701(5) 0.67992(4) 0.01091(2) 0.02201(13) Uani 1 1 d . .
N1 N 0.46843(13) 0.70054(9) 0.17863(7) 0.0158(3) Uani 1 1 d . .
N2 N 0.39924(13) 0.77204(10) 0.10661(7) 0.0176(3) Uani 1 1 d . .
N3 N 0.84757(13) 0.65561(10) 0.20841(7) 0.0192(3) Uani 1 1 d . .
N4 N 0.77551(13) 0.73230(10) 0.07108(7) 0.0186(3) Uani 1 1 d . .
C1 C 0.37247(16) 0.73107(12) 0.15219(8) 0.0182(4) Uani 1 1 d . .
C2 C 0.56362(16) 0.72117(11) 0.14862(8) 0.0166(4) Uani 1 1 d . .
C3 C 0.51560(16) 0.76632(12) 0.10441(8) 0.0180(4) Uani 1 1 d . .
C4 C 0.46870(15) 0.65157(12) 0.23002(8) 0.0182(4) Uani 1 1 d . .
C5 C 0.48138(16) 0.56864(12) 0.22437(9) 0.0215(4) Uani 1 1 d . .
C6 C 0.48137(18) 0.52233(13) 0.27425(10) 0.0276(5) Uani 1 1 d . .
H6 H 0.4918 0.4658 0.2722 0.033 Uiso 1 1 calc R U
C7 C 0.46639(19) 0.55749(14) 0.32636(10) 0.0298(5) Uani 1 1 d . .
H7 H 0.4667 0.5251 0.3598 0.036 Uiso 1 1 calc R U
C8 C 0.45097(18) 0.63933(14) 0.33028(9) 0.0272(5) Uani 1 1 d . .
H8 H 0.4389 0.6624 0.3664 0.033 Uiso 1 1 calc R U
C9 C 0.45268(17) 0.68893(12) 0.28233(9) 0.0214(4) Uani 1 1 d . .
C10 C 0.49132(19) 0.52833(13) 0.16693(10) 0.0255(5) Uani 1 1 d . .
C11 C 0.5938(3) 0.47333(18) 0.16883(13) 0.0536(8) Uani 1 1 d . .
H11A H 0.6625 0.5038 0.1815 0.080 Uiso 1 1 calc R U
H11B H 0.6010 0.4513 0.1305 0.080 Uiso 1 1 calc R U
H11C H 0.5842 0.4293 0.1958 0.080 Uiso 1 1 calc R U
C12 C 0.3824(3) 0.4835(2) 0.14726(14) 0.0650(10) Uani 1 1 d . .
H12A H 0.3701 0.4402 0.1745 0.098 Uiso 1 1 calc R U
H12B H 0.3889 0.4606 0.1091 0.098 Uiso 1 1 calc R U
H12C H 0.3180 0.5208 0.1456 0.098 Uiso 1 1 calc R U
C13 C 0.43772(19) 0.77883(14) 0.28824(9) 0.0272(5) Uani 1 1 d . .
C14 C 0.5081(2) 0.81152(15) 0.34174(10) 0.0357(6) Uani 1 1 d . .
H14A H 0.4767 0.7913 0.3763 0.054 Uiso 1 1 calc R U
H14B H 0.5054 0.8704 0.3415 0.054 Uiso 1 1 calc R U
H14C H 0.5871 0.7937 0.3414 0.054 Uiso 1 1 calc R U
C15 C 0.3122(2) 0.80092(17) 0.29073(12) 0.0444(7) Uani 1 1 d . .
H15A H 0.2684 0.7826 0.2556 0.067 Uiso 1 1 calc R U
H15B H 0.3049 0.8593 0.2941 0.067 Uiso 1 1 calc R U
H15C H 0.2831 0.7750 0.3241 0.067 Uiso 1 1 calc R U
C16 C 0.32083(16) 0.81016(12) 0.06338(8) 0.0179(4) Uani 1 1 d . .
C17 C 0.26403(16) 0.76103(12) 0.02154(9) 0.0208(4) Uani 1 1 d . .
C18 C 0.19242(17) 0.79936(13) -0.02062(9) 0.0255(5) Uani 1 1 d . .
H18 H 0.1509 0.7681 -0.0493 0.031 Uiso 1 1 calc R U
C19 C 0.18086(18) 0.88174(14) -0.02130(10) 0.0299(5) Uani 1 1 d . .
H19 H 0.1319 0.9067 -0.0505 0.036 Uiso 1 1 calc R U
C20 C 0.24003(18) 0.92846(13) 0.02019(10) 0.0287(5) Uani 1 1 d . .
H20 H 0.2313 0.9852 0.0190 0.034 Uiso 1 1 calc R U
C21 C 0.31222(17) 0.89377(12) 0.06370(9) 0.0233(4) Uani 1 1 d . .
C22 C 0.27978(18) 0.67064(13) 0.01957(9) 0.0245(4) Uani 1 1 d . .
C23 C 0.1725(2) 0.62616(15) 0.03267(14) 0.0471(7) Uani 1 1 d . .
H23A H 0.1536 0.6400 0.0714 0.071 Uiso 1 1 calc R U
H23B H 0.1852 0.5681 0.0303 0.071 Uiso 1 1 calc R U
H23C H 0.1096 0.6417 0.0047 0.071 Uiso 1 1 calc R U
C24 C 0.3181(2) 0.64438(15) -0.03819(11) 0.0394(6) Uani 1 1 d . .
H24A H 0.2567 0.6539 -0.0684 0.059 Uiso 1 1 calc R U
H24B H 0.3370 0.5870 -0.0368 0.059 Uiso 1 1 calc R U
H24C H 0.3853 0.6754 -0.0465 0.059 Uiso 1 1 calc R U
C25 C 0.37641(19) 0.94628(14) 0.10880(11) 0.0303(5) Uani 1 1 d . .
C26 C 0.2955(3) 0.9866(2) 0.14527(14) 0.0653(10) Uani 1 1 d . .
H26A H 0.2370 1.0150 0.1206 0.098 Uiso 1 1 calc R U
H26B H 0.3370 1.0252 0.1709 0.098 Uiso 1 1 calc R U
H26C H 0.2594 0.9462 0.1681 0.098 Uiso 1 1 calc R U
C27 C 0.4484(3) 1.00989(17) 0.07966(13) 0.0546(8) Uani 1 1 d . .
H27A H 0.3979 1.0457 0.0560 0.082 Uiso 1 1 calc R U
H27B H 0.5001 0.9827 0.0554 0.082 Uiso 1 1 calc R U
H27C H 0.4927 1.0413 0.1092 0.082 Uiso 1 1 calc R U
C28 C 0.76218(19) 0.79984(13) 0.26285(10) 0.0297(5) Uani 1 1 d . .
H28A H 0.7995 0.8338 0.2359 0.045 Uiso 1 1 calc R U
H28B H 0.7618 0.8276 0.2998 0.045 Uiso 1 1 calc R U
H28C H 0.6838 0.7890 0.2474 0.045 Uiso 1 1 calc R U
C29 C 0.7681(2) 0.64131(16) 0.32574(10) 0.0381(6) Uani 1 1 d . .
H29A H 0.6910 0.6283 0.3094 0.057 Uiso 1 1 calc R U
H29B H 0.7642 0.6719 0.3613 0.057 Uiso 1 1 calc R U
H29C H 0.8107 0.5915 0.3341 0.057 Uiso 1 1 calc R U
C30 C 0.9849(2) 0.73010(18) 0.30878(11) 0.0438(7) Uani 1 1 d . .
H30A H 1.0283 0.6810 0.3185 0.066 Uiso 1 1 calc R U
H30B H 0.9756 0.7606 0.3439 0.066 Uiso 1 1 calc R U
H30C H 1.0256 0.7630 0.2826 0.066 Uiso 1 1 calc R U
C31 C 0.9375(2) 0.49657(14) 0.24907(10) 0.0337(5) Uani 1 1 d . .
H31A H 0.9507 0.5174 0.2883 0.050 Uiso 1 1 calc R U
H31B H 0.9964 0.4570 0.2423 0.050 Uiso 1 1 calc R U
H31C H 0.8626 0.4709 0.2440 0.050 Uiso 1 1 calc R U
C32 C 0.9160(2) 0.54021(15) 0.12225(10) 0.0363(6) Uani 1 1 d . .
H32A H 0.8430 0.5119 0.1187 0.054 Uiso 1 1 calc R U
H32B H 0.9769 0.5028 0.1147 0.054 Uiso 1 1 calc R U
H32C H 0.9138 0.5843 0.0944 0.054 Uiso 1 1 calc R U
C33 C 1.09526(19) 0.61796(16) 0.20203(12) 0.0380(6) Uani 1 1 d . .
H33A H 1.1013 0.6646 0.1769 0.057 Uiso 1 1 calc R U
H33B H 1.1447 0.5749 0.1902 0.057 Uiso 1 1 calc R U
H33C H 1.1187 0.6333 0.2418 0.057 Uiso 1 1 calc R U
C34 C 0.63155(18) 0.59530(13) 0.02921(9) 0.0260(5) Uani 1 1 d . .
H34A H 0.6703 0.5625 0.0597 0.039 Uiso 1 1 calc R U
H34B H 0.6131 0.5620 -0.0049 0.039 Uiso 1 1 calc R U
H34C H 0.5614 0.6173 0.0423 0.039 Uiso 1 1 calc R U
C35 C 0.6406(2) 0.74144(16) -0.04461(10) 0.0370(6) Uani 1 1 d . .
H35A H 0.5811 0.7704 -0.0264 0.055 Uiso 1 1 calc R U
H35B H 0.6055 0.7059 -0.0745 0.055 Uiso 1 1 calc R U
H35C H 0.6902 0.7801 -0.0618 0.055 Uiso 1 1 calc R U
C36 C 0.84335(19) 0.63340(15) -0.02792(10) 0.0333(5) Uani 1 1 d . .
H36A H 0.8993 0.6746 -0.0356 0.050 Uiso 1 1 calc R U
H36B H 0.8108 0.6104 -0.0643 0.050 Uiso 1 1 calc R U
H36C H 0.8806 0.5909 -0.0041 0.050 Uiso 1 1 calc R U
C37 C 0.7647(2) 0.90526(13) 0.10165(11) 0.0341(5) Uani 1 1 d . .
H37A H 0.6986 0.9168 0.0745 0.051 Uiso 1 1 calc R U
H37B H 0.8124 0.9533 0.1067 0.051 Uiso 1 1 calc R U
H37C H 0.7389 0.8895 0.1387 0.051 Uiso 1 1 calc R U
C38 C 0.8878(2) 0.85583(14) 0.00048(10) 0.0322(5) Uani 1 1 d . .
H38A H 0.9329 0.8143 -0.0166 0.048 Uiso 1 1 calc R U
H38B H 0.9322 0.9055 0.0049 0.048 Uiso 1 1 calc R U
H38C H 0.8182 0.8658 -0.0246 0.048 Uiso 1 1 calc R U
C39 C 0.98722(19) 0.81412(14) 0.11924(11) 0.0333(5) Uani 1 1 d . .
H39A H 0.9722 0.7985 0.1582 0.050 Uiso 1 1 calc R U
H39B H 1.0253 0.8665 0.1203 0.050 Uiso 1 1 calc R U
H39C H 1.0361 0.7738 0.1033 0.050 Uiso 1 1 calc R U
H1 H 0.2990(19) 0.7248(13) 0.1643(9) 0.023(6) Uiso 1 1 d . .
H3 H 0.5490(17) 0.7916(12) 0.0743(9) 0.013(5) Uiso 1 1 d . .
H10 H 0.5025(19) 0.5666(14) 0.1389(10) 0.028(6) Uiso 1 1 d . .
H13 H 0.4637(18) 0.8032(12) 0.2544(10) 0.019(5) Uiso 1 1 d . .
H22 H 0.3393(19) 0.6571(14) 0.0481(10) 0.024(6) Uiso 1 1 d . .
H25 H 0.4265(19) 0.9156(14) 0.1315(10) 0.026(6) Uiso 1 1 d . .

loop_
_atom_site_aniso_label
_atom_site_aniso_U_11
_atom_site_aniso_U_22
_atom_site_aniso_U_33
_atom_site_aniso_U_23
_atom_site_aniso_U_13
_atom_site_aniso_U_12
Fe1 0.01526(15) 0.01898(15) 0.01284(15) 0.00141(11) -0.00006(10) 0.00142(10)
Si1 0.0203(3) 0.0316(3) 0.0150(3) -0.0025(2) -0.0018(2) 0.0004(2)
Si2 0.0244(3) 0.0244(3) 0.0188(3) 0.0020(2) -0.0010(2) 0.0073(2)
Si3 0.0217(3) 0.0209(3) 0.0228(3) 0.0050(2) 0.0033(2) 0.0006(2)
Si4 0.0239(3) 0.0285(3) 0.0134(3) 0.0015(2) 0.0003(2) 0.0004(2)
N1 0.0157(8) 0.0182(8) 0.0135(8) -0.0016(6) 0.0010(6) 0.0012(6)
N2 0.0179(8) 0.0185(8) 0.0159(8) -0.0011(7) -0.0014(6) 0.0028(6)
N3 0.0182(8) 0.0232(9) 0.0156(8) 0.0006(7) -0.0009(6) 0.0030(7)
N4 0.0191(8) 0.0211(8) 0.0157(8) 0.0034(7) 0.0013(6) 0.0004(7)
C1 0.0172(10) 0.0193(10) 0.0183(10) -0.0035(8) 0.0022(8) 0.0025(8)
C2 0.0181(9) 0.0168(9) 0.0151(10) -0.0018(8) 0.0017(7) -0.0003(7)
C3 0.0176(9) 0.0203(10) 0.0163(10) 0.0006(8) 0.0024(7) -0.0001(8)
C4 0.0155(9) 0.0229(10) 0.0161(10) 0.0029(8) 0.0010(7) -0.0010(7)
C5 0.0189(10) 0.0247(10) 0.0209(11) 0.0008(8) 0.0016(8) -0.0014(8)
C6 0.0314(12) 0.0231(11) 0.0284(12) 0.0060(9) 0.0026(9) -0.0023(9)
C7 0.0307(12) 0.0371(13) 0.0219(12) 0.0105(10) 0.0028(9) -0.0057(10)
C8 0.0273(11) 0.0383(13) 0.0167(11) -0.0010(9) 0.0055(8) -0.0053(9)
C9 0.0180(10) 0.0268(11) 0.0194(11) -0.0008(8) 0.0016(8) -0.0023(8)
C10 0.0336(12) 0.0192(10) 0.0243(12) 0.0006(9) 0.0060(9) 0.0000(9)
C11 0.0646(19) 0.0556(18) 0.0427(17) 0.0039(14) 0.0162(14) 0.0320(15)
C12 0.0511(18) 0.097(3) 0.0479(19) -0.0386(18) 0.0123(14) -0.0297(17)
C13 0.0342(12) 0.0286(12) 0.0195(11) -0.0044(9) 0.0066(9) 0.0024(9)
C14 0.0522(15) 0.0345(13) 0.0207(12) -0.0090(10) 0.0052(10) -0.0036(11)
C15 0.0429(15) 0.0497(16) 0.0416(16) -0.0102(12) 0.0086(12) 0.0165(12)
C16 0.0159(9) 0.0219(10) 0.0156(10) 0.0010(8) -0.0007(7) 0.0039(7)
C17 0.0194(10) 0.0246(11) 0.0182(10) -0.0010(8) 0.0020(8) 0.0006(8)
C18 0.0221(10) 0.0337(12) 0.0198(11) -0.0013(9) -0.0032(8) 0.0001(9)
C19 0.0278(11) 0.0344(13) 0.0259(12) 0.0063(10) -0.0062(9) 0.0058(9)
C20 0.0292(12) 0.0237(11) 0.0322(13) 0.0034(9) -0.0032(9) 0.0060(9)
C21 0.0204(10) 0.0234(11) 0.0253(11) -0.0010(9) -0.0018(8) 0.0026(8)
C22 0.0261(11) 0.0250(11) 0.0216(11) -0.0023(9) -0.0022(9) 0.0008(9)
C23 0.0431(15) 0.0286(13) 0.071(2) 0.0024(13) 0.0115(14) -0.0078(11)
C24 0.0516(15) 0.0345(13) 0.0324(14) -0.0093(11) 0.0061(11) 0.0070(11)
C25 0.0286(12) 0.0258(11) 0.0345(13) -0.0057(10) -0.0089(10) 0.0082(9)
C26 0.0490(18) 0.085(2) 0.060(2) -0.0436(19) -0.0044(15) 0.0099(16)
C27 0.0609(19) 0.0449(16) 0.0537(19) 0.0067(14) -0.0190(14) -0.0170(14)
C28 0.0314(12) 0.0298(12) 0.0274(12) -0.0099(10) 0.0000(9) 0.0006(9)
C29 0.0425(14) 0.0480(15) 0.0251(13) 0.0066(11) 0.0108(10) 0.0097(12)
C30 0.0320(13) 0.0639(18) 0.0331(14) -0.0172(13) -0.0103(10) 0.0007(12)
C31 0.0459(14) 0.0277(12) 0.0261(13) 0.0044(10) -0.0036(10) 0.0074(10)
C32 0.0494(15) 0.0358(13) 0.0230(12) 0.0003(10) 0.0000(10) 0.0191(11)
C33 0.0248(12) 0.0433(14) 0.0464(16) 0.0062(12) 0.0045(10) 0.0094(10)
C34 0.0275(11) 0.0293(11) 0.0208(11) -0.0048(9) 0.0003(8) -0.0027(9)
C35 0.0438(14) 0.0431(14) 0.0222(12) 0.0073(11) -0.0074(10) -0.0006(11)
C36 0.0344(13) 0.0455(14) 0.0204(12) -0.0050(10) 0.0062(9) -0.0010(11)
C37 0.0384(13) 0.0217(11) 0.0440(15) 0.0034(10) 0.0133(11) 0.0020(9)
C38 0.0359(13) 0.0292(12) 0.0327(13) 0.0100(10) 0.0099(10) 0.0004(10)
C39 0.0321(12) 0.0297(12) 0.0366(14) 0.0054(10) -0.0052(10) -0.0067(9)

loop_
_atom_type_symbol
_atom_type_description
_atom_type_scat_dispersion_real
_atom_type_scat_dispersion_imag
_atom_type_scat_source
C C 0.0033 0.0016 'International Tables Vol C Tables 4.2.6.8 and 6.1.1.4'
H H 0.0000 0.0000 'International Tables Vol C Tables 4.2.6.8 and 6.1.1.4'
N N 0.0061 0.0033 'International Tables Vol C Tables 4.2.6.8 and 6.1.1.4'
Si Si 0.0817 0.0704 'International Tables Vol C Tables 4.2.6.8 and 6.1.1.4'
Fe Fe 0.3463 0.8444 'International Tables Vol C Tables 4.2.6.8 and 6.1.1.4'

loop_
_geom_angle_atom_site_label_1
_geom_angle_atom_site_label_2
_geom_angle_atom_site_label_3
_geom_angle
N3 Fe1 N4 125.77(7)
N3 Fe1 C2 129.83(7)
N4 Fe1 C2 104.00(7)
N3 Si1 C29 112.98(10)
N3 Si1 C28 109.84(9)
C29 Si1 C28 107.57(11)
N3 Si1 C30 113.28(10)
C29 Si1 C30 107.17(13)
C28 Si1 C30 105.58(12)
N3 Si2 C32 110.73(9)
N3 Si2 C31 112.04(10)
C32 Si2 C31 108.50(11)
N3 Si2 C33 113.31(10)
C32 Si2 C33 105.27(12)
C31 Si2 C33 106.63(11)
N4 Si3 C39 112.06(9)
N4 Si3 C37 111.53(9)
C39 Si3 C37 107.53(12)
N4 Si3 C38 113.87(10)
C39 Si3 C38 105.70(11)
C37 Si3 C38 105.67(11)
N4 Si4 C34 111.01(9)
N4 Si4 C36 113.69(9)
C34 Si4 C36 106.32(11)
N4 Si4 C35 114.33(10)
C34 Si4 C35 105.40(11)
C36 Si4 C35 105.39(11)
C1 N1 C2 110.74(16)
C1 N1 C4 122.25(16)
C2 N1 C4 126.99(15)
C1 N2 C3 107.64(16)
C1 N2 C16 126.87(16)
C3 N2 C16 125.26(16)
Si2 N3 Si1 123.55(10)
Si2 N3 Fe1 121.69(9)
Si1 N3 Fe1 114.75(9)
Si4 N4 Si3 126.36(10)
Si4 N4 Fe1 119.87(9)
Si3 N4 Fe1 113.66(9)
N2 C1 N1 108.24(17)
C3 C2 N1 102.39(16)
C3 C2 Fe1 116.42(14)
N1 C2 Fe1 140.80(14)
C2 C3 N2 110.98(17)
C5 C4 C9 123.07(18)
C5 C4 N1 117.96(17)
C9 C4 N1 118.93(17)
C4 C5 C6 117.26(19)
C4 C5 C10 122.61(18)
C6 C5 C10 120.10(19)
C7 C6 C5 120.9(2)
C6 C7 C8 120.4(2)
C7 C8 C9 121.3(2)
C8 C9 C4 116.93(19)
C8 C9 C13 120.09(19)
C4 C9 C13 122.98(18)
C11 C10 C5 111.5(2)
C11 C10 C12 111.4(2)
C5 C10 C12 110.77(19)
C9 C13 C15 111.2(2)
C9 C13 C14 111.38(19)
C15 C13 C14 109.79(19)
C21 C16 C17 123.75(18)
C21 C16 N2 118.26(17)
C17 C16 N2 117.85(17)
C18 C17 C16 116.74(19)
C18 C17 C22 120.02(18)
C16 C17 C22 123.23(18)
C19 C18 C17 121.1(2)
C18 C19 C20 120.5(2)
C19 C20 C21 121.2(2)
C20 C21 C16 116.71(19)
C20 C21 C25 120.26(19)
C16 C21 C25 123.03(18)
C17 C22 C23 111.69(18)
C17 C22 C24 110.95(19)
C23 C22 C24 110.9(2)
C26 C25 C21 110.4(2)
C26 C25 C27 110.3(2)
C21 C25 C27 110.3(2)

loop_
_geom_bond_atom_site_label_1
_geom_bond_atom_site_label_2
_geom_bond_distance
Fe1 N3 1.9487(16)
Fe1 N4 1.9736(16)
Fe1 C2 2.1169(19)
Si1 N3 1.7147(17)
Si1 C29 1.868(2)
Si1 C28 1.873(2)
Si1 C30 1.876(2)
Si2 N3 1.7100(17)
Si2 C32 1.872(2)
Si2 C31 1.878(2)
Si2 C33 1.890(2)
Si3 N4 1.7127(17)
Si3 C39 1.878(2)
Si3 C37 1.880(2)
Si3 C38 1.886(2)
Si4 N4 1.7106(17)
Si4 C34 1.877(2)
Si4 C36 1.880(2)
Si4 C35 1.882(2)
N1 C1 1.342(2)
N1 C2 1.420(2)
N1 C4 1.452(2)
N2 C1 1.327(3)
N2 C3 1.383(2)
N2 C16 1.455(2)
C2 C3 1.361(3)
C4 C5 1.396(3)
C4 C9 1.401(3)
C5 C6 1.398(3)
C5 C10 1.516(3)
C6 C7 1.378(3)
C7 C8 1.378(3)
C8 C9 1.394(3)
C9 C13 1.514(3)
C10 C11 1.515(3)
C10 C12 1.523(3)
C13 C15 1.534(3)
C13 C14 1.539(3)
C16 C21 1.395(3)
C16 C17 1.400(3)
C17 C18 1.395(3)
C17 C22 1.517(3)
C18 C19 1.378(3)
C19 C20 1.384(3)
C20 C21 1.393(3)
C21 C25 1.520(3)
C22 C23 1.522(3)
C22 C24 1.527(3)
C25 C26 1.496(4)
C25 C27 1.553(4)

loop_
_geom_torsion_atom_site_label_1
_geom_torsion_atom_site_label_2
_geom_torsion_atom_site_label_3
_geom_torsion_atom_site_label_4
_geom_torsion
C32 Si2 N3 Si1 175.82(12)
C31 Si2 N3 Si1 54.54(15)
C33 Si2 N3 Si1 -66.17(15)
C32 Si2 N3 Fe1 -5.80(15)
C31 Si2 N3 Fe1 -127.08(12)
C33 Si2 N3 Fe1 112.21(13)
C29 Si1 N3 Si2 -78.54(14)
C28 Si1 N3 Si2 161.35(12)
C30 Si1 N3 Si2 43.56(17)
C29 Si1 N3 Fe1 102.97(12)
C28 Si1 N3 Fe1 -17.14(13)
C30 Si1 N3 Fe1 -134.92(12)
C34 Si4 N4 Si3 -171.05(11)
C36 Si4 N4 Si3 69.13(15)
C35 Si4 N4 Si3 -51.97(16)
C34 Si4 N4 Fe1 4.81(13)
C36 Si4 N4 Fe1 -115.01(12)
C35 Si4 N4 Fe1 123.89(12)
C39 Si3 N4 Si4 -125.22(13)
C37 Si3 N4 Si4 114.17(14)
C38 Si3 N4 Si4 -5.31(16)
C39 Si3 N4 Fe1 58.70(13)
C37 Si3 N4 Fe1 -61.92(12)
C38 Si3 N4 Fe1 178.61(9)
C3 N2 C1 N1 0.4(2)
C16 N2 C1 N1 175.23(17)
C2 N1 C1 N2 -1.0(2)
C4 N1 C1 N2 -179.40(16)
C1 N1 C2 C3 1.1(2)
C4 N1 C2 C3 179.43(18)
C1 N1 C2 Fe1 -170.76(17)
C4 N1 C2 Fe1 7.6(3)
N1 C2 C3 N2 -0.8(2)
Fe1 C2 C3 N2 173.44(12)
C1 N2 C3 C2 0.3(2)
C16 N2 C3 C2 -174.62(17)
C1 N1 C4 C5 103.5(2)
C2 N1 C4 C5 -74.7(2)
C1 N1 C4 C9 -74.5(2)
C2 N1 C4 C9 107.3(2)
C9 C4 C5 C6 -2.1(3)
N1 C4 C5 C6 -179.95(17)
C9 C4 C5 C10 176.08(19)
N1 C4 C5 C10 -1.8(3)
C4 C5 C6 C7 1.7(3)
C10 C5 C6 C7 -176.5(2)
C5 C6 C7 C8 0.1(3)
C6 C7 C8 C9 -1.5(3)
C7 C8 C9 C4 1.1(3)
C7 C8 C9 C13 -178.8(2)
C5 C4 C9 C8 0.7(3)
N1 C4 C9 C8 178.57(17)
C5 C4 C9 C13 -179.34(19)
N1 C4 C9 C13 -1.5(3)
C4 C5 C10 C11 128.6(2)
C6 C5 C10 C11 -53.3(3)
C4 C5 C10 C12 -106.8(3)
C6 C5 C10 C12 71.4(3)
C8 C9 C13 C15 -79.1(3)
C4 C9 C13 C15 101.0(2)
C8 C9 C13 C14 43.7(3)
C4 C9 C13 C14 -136.2(2)
C1 N2 C16 C21 106.6(2)
C3 N2 C16 C21 -79.5(2)
C1 N2 C16 C17 -77.6(2)
C3 N2 C16 C17 96.4(2)
C21 C16 C17 C18 -2.2(3)
N2 C16 C17 C18 -177.78(17)
C21 C16 C17 C22 176.08(19)
N2 C16 C17 C22 0.5(3)
C16 C17 C18 C19 1.4(3)
C22 C17 C18 C19 -176.9(2)
C17 C18 C19 C20 -0.3(3)
C18 C19 C20 C21 -0.2(3)
C19 C20 C21 C16 -0.5(3)
C19 C20 C21 C25 180.0(2)
C17 C16 C21 C20 1.7(3)
N2 C16 C21 C20 177.30(18)
C17 C16 C21 C25 -178.7(2)
N2 C16 C21 C25 -3.1(3)
C18 C17 C22 C23 -69.4(3)
C16 C17 C22 C23 112.4(2)
C18 C17 C22 C24 54.9(3)
C16 C17 C22 C24 -123.3(2)
C20 C21 C25 C26 66.2(3)
C16 C21 C25 C26 -113.3(3)
C20 C21 C25 C27 -55.9(3)
C16 C21 C25 C27 124.5(2)
